data_4129149
loop_
_publ_author_name
'Cetin, Muhammet Mustafa'
'Beldjoudi, Yassine'
'Roy, Indranil'
'Anamimoghadam, Ommid'
'Bae, Youn Jue'
'Young, Ryan M.'
'Krzyaniak, Matthew D.'
'Stern, Charlotte L.'
'Philp, Douglas'
'Alsubaie, Fehaid M.'
'Wasielewski, Michael R.'
'Stoddart, J. Fraser'

_publ_section_title
;
 Combining Intra- and Intermolecular Charge Transfer with Polycationic
 Cyclophanes to Design 2D Tessellations.
;
_journal_name_full 'Journal of the American Chemical Society'
_journal_paper_doi 10.1021/jacs.9b07877
_journal_year 2019
_chemical_formula_moiety '2(C66 H54 N6), 6(F6 P), 13(C2 H3 N)'
_chemical_formula_sum 'C158 H147 F36 N25 P6'
_chemical_formula_weight 3265.82
_space_group_crystal_system triclinic
_space_group_IT_number 2
_space_group_name_Hall '-P 1'
_space_group_name_H-M_alt 'P -1'
_atom_sites_solution_hydrogens geom
_atom_sites_solution_primary dual
_audit_creation_date 2018-02-22
_audit_creation_method
;
Olex2 1.2
(compiled 2017.08.10 svn.r3458 for OlexSys, GUI svn.r5381)
;
_cell_angle_alpha 106.37(2)
_cell_angle_beta 95.64(2)
_cell_angle_gamma 98.51(3)
_cell_formula_units_Z 1
_cell_length_a 14.644(14)
_cell_length_b 15.121(15)
_cell_length_c 18.731(17)
_cell_measurement_reflns_used 9588
_cell_measurement_temperature 100(2)
_cell_measurement_theta_max 65.193
_cell_measurement_theta_min 3.339
_cell_volume 3893(6)
_computing_cell_refinement 'SAINT V8.38A (?, 2016)'
_computing_data_collection 'APEX2 V2014.11-0 (Bruker, 2014)'
_computing_data_reduction 'SAINT V8.38A (?, 2016)'
_computing_molecular_graphics 'Olex2 (Dolomanov et al., 2009)'
_computing_publication_material 'Olex2 (Dolomanov et al., 2009)'
_computing_structure_refinement 'ShelXL (Sheldrick, 2015)'
_computing_structure_solution 'ShelXT (Sheldrick, 2015)'
_diffrn_ambient_temperature 100.15
_diffrn_detector_area_resol_mean 8
_diffrn_measured_fraction_theta_full 0.969
_diffrn_measured_fraction_theta_max 0.969
_diffrn_measurement_device_type 'Bruker Kappa APEX CCD area detector'
_diffrn_measurement_method '\w and \f scans'
_diffrn_radiation_monochromator 'MX optics'
_diffrn_radiation_type CuK\a
_diffrn_radiation_wavelength 1.54178
_diffrn_reflns_av_R_equivalents 0.0478
_diffrn_reflns_av_unetI/netI 0.0649
_diffrn_reflns_Laue_measured_fraction_full 0.969
_diffrn_reflns_Laue_measured_fraction_max 0.969
_diffrn_reflns_limit_h_max 16
_diffrn_reflns_limit_h_min -17
_diffrn_reflns_limit_k_max 12
_diffrn_reflns_limit_k_min -17
_diffrn_reflns_limit_l_max 22
_diffrn_reflns_limit_l_min -20
_diffrn_reflns_number 27122
_diffrn_reflns_point_group_measured_fraction_full 0.969
_diffrn_reflns_point_group_measured_fraction_max 0.969
_diffrn_reflns_theta_full 65.219
_diffrn_reflns_theta_max 65.219
_diffrn_reflns_theta_min 2.486
_diffrn_source microsource
_exptl_absorpt_coefficient_mu 1.537
_exptl_absorpt_correction_T_max 0.7526
_exptl_absorpt_correction_T_min 0.6297
_exptl_absorpt_correction_type multi-scan
_exptl_absorpt_process_details
'SADABS-2016/2 (Bruker,2016/2) was used for absorption correction. wR2(int) was 0.0757 before and 0.0390 after correction. The Ratio of minimum to maximum transmission is 0.8367. The \l/2 correction factor is Not present.'
_exptl_crystal_colour black
_exptl_crystal_density_diffrn 1.393
_exptl_crystal_description plate
_exptl_crystal_F_000 1684
_exptl_crystal_recrystallization_method 'The material was recrystallised from --- by as supplied'
_exptl_crystal_size_max 0.2
_exptl_crystal_size_mid 0.158
_exptl_crystal_size_min 0.022
_refine_diff_density_max 0.561
_refine_diff_density_min -0.506
_refine_diff_density_rms 0.067
_refine_ls_extinction_method none
_refine_ls_goodness_of_fit_ref 1.020
_refine_ls_hydrogen_treatment constr
_refine_ls_matrix_type full
_refine_ls_number_parameters 1063
_refine_ls_number_reflns 12903
_refine_ls_number_restraints 22
_refine_ls_restrained_S_all 1.019
_refine_ls_R_factor_all 0.0789
_refine_ls_R_factor_gt 0.0437
_refine_ls_shift/su_max 0.004
_refine_ls_shift/su_mean 0.000
_refine_ls_structure_factor_coef Fsqd
_refine_ls_weighting_details 'w=1/[\s^2^(Fo^2^)+(0.0680P)^2^+1.6863P] where P=(Fo^2^+2Fc^2^)/3'
_refine_ls_weighting_scheme calc
_refine_ls_wR_factor_gt 0.1156
_refine_ls_wR_factor_ref 0.1265
_reflns_Friedel_coverage 0.000
_reflns_number_gt 10069
_reflns_number_total 12903
_reflns_threshold_expression 'I > 2\s(I)'
_cod_data_source_file 4(3PF6)_TRISRADICAL.cif
_cod_data_source_block cx1175a
_cod_database_code 4129149
_shelx_shelxl_version_number 2018/1
_shelx_space_group_comment
;
The symmetry employed for this shelxl refinement is uniquely defined
by the following loop, which should always be used as a source of
symmetry information in preference to the above space-group names.
They are only intended as comments.
;
_shelx_estimated_absorpt_t_max 0.967
_shelx_estimated_absorpt_t_min 0.749
_olex2_refinement_description
;
1. Fixed Uiso
 At 1.2 times of:
  All C(H) groups, All C(H,H) groups
 At 1.5 times of:
  All C(H,H,H) groups
2. Restrained distances
 N7S-C13S
 1.2 with sigma of 0.02
 C14S-C13S
 1.4 with sigma of 0.02
 C14T-C13T
 1.4 with sigma of 0.02
 N7T-C13T
 1.2 with sigma of 0.02
3. Rigid body (RIGU) restrains
 C14S, N7S, C13S, C14T, N7T, C13T
 with sigma for 1-2 distances of 0.001 and sigma for 1-3 distances of 0.001
4. Others
 Sof(N7T)=Sof(C13T)=Sof(C14T)=Sof(H14D)=Sof(H14E)=Sof(H14F)=0.5*(1-FVAR(2))
 Sof(N7S)=Sof(C13S)=Sof(C14S)=Sof(H14A)=Sof(H14B)=Sof(H14C)=0.5*FVAR(2)
5.a Secondary CH2 refined with riding coordinates:
 C11(H11A,H11B), C22(H22A,H22B), C33(H33A,H33B), C44(H44A,H44B), C55(H55A,
 H55B), C66(H66A,H66B)
5.b Aromatic/amide H refined with riding coordinates:
 C2(H2), C3(H3), C5(H5), C6(H6), C8(H8), C10(H10), C12(H12), C13(H13),
 C15(H15), C16(H16), C18(H18), C19(H19), C20(H20), C21(H21), C24(H24), C26(H26),
  C28(H28), C29(H29), C31(H31), C32(H32), C34(H34), C35(H35), C37(H37),
 C38(H38), C40(H40), C41(H41), C42(H42), C43(H43), C46(H46), C47(H47), C49(H49),
  C50(H50), C52(H52), C54(H54), C56(H56), C57(H57), C59(H59), C60(H60),
 C62(H62), C63(H63), C64(H64), C65(H65)
5.c Idealised Me refined as rotating group:
 C6S(H6SA,H6SB,H6SC), C4S(H4SA,H4SB,H4SC), C8S(H8SA,H8SB,H8SC), C10S(H10A,H10B,
 H10C), C2S(H2SA,H2SB,H2SC), C12S(H12A,H12B,H12C), C14S(H14A,H14B,H14C),
 C14T(H14D,H14E,H14F)
;
_olex2_date_sample_data_collection 2018-02-21
_olex2_date_sample_submission 2018-01-18
_olex2_diffrn_ambient_temperature_device 'Oxford Cryosystems'
_olex2_exptl_crystal_mounting_method 'The crystal was mounted on a MITIGEN holder in Paratone oil'
_olex2_submission_original_sample_id cx1175a
_olex2_submission_special_instructions 'No special instructions were received'

loop_
_space_group_symop_operation_xyz
'x, y, z'
'-x, -y, -z'

loop_
_atom_site_label
_atom_site_type_symbol
_atom_site_fract_x
_atom_site_fract_y
_atom_site_fract_z
_atom_site_U_iso_or_equiv
_atom_site_adp_type
_atom_site_occupancy
_atom_site_site_symmetry_order
_atom_site_calc_flag
_atom_site_refinement_flags_posn
_atom_site_refinement_flags_adp
_atom_site_refinement_flags_occupancy
_atom_site_disorder_assembly
_atom_site_disorder_group
N1 N -0.19861(13) 0.83398(12) 0.59979(10) 0.0241(4) Uani 1 1 d . . . . .
N2 N 0.22368(13) 0.98342(12) 0.47973(10) 0.0235(4) Uani 1 1 d . . . . .
N3 N 0.60541(13) 0.70189(12) 0.18075(10) 0.0244(4) Uani 1 1 d . . . . .
N4 N 0.30785(13) 0.27725(12) -0.03094(10) 0.0220(4) Uani 1 1 d . . . . .
N5 N -0.12106(13) 0.16294(13) 0.23954(10) 0.0249(4) Uani 1 1 d . . . . .
N6 N -0.09904(14) 0.36464(12) 0.63063(10) 0.0271(4) Uani 1 1 d . . . . .
C1 C -0.14161(17) 0.49000(15) 0.73351(12) 0.0266(5) Uani 1 1 d . . . . .
C2 C -0.15702(17) 0.52250(16) 0.80904(12) 0.0293(5) Uani 1 1 d . . . . .
H2 H -0.141104 0.489309 0.843214 0.035 Uiso 1 1 calc R . . . .
C3 C -0.19454(17) 0.60107(16) 0.83324(12) 0.0290(5) Uani 1 1 d . . . . .
H3 H -0.203860 0.622282 0.884315 0.035 Uiso 1 1 calc R . . . .
C4 C -0.21970(16) 0.65133(15) 0.78384(12) 0.0249(5) Uani 1 1 d . . . . .
C5 C -0.25891(16) 0.73337(15) 0.80628(13) 0.0289(5) Uani 1 1 d . . . . .
H5 H -0.270074 0.755915 0.856774 0.035 Uiso 1 1 calc R . . . .
C6 C -0.28085(16) 0.78044(15) 0.75658(13) 0.0284(5) Uani 1 1 d . . . . .
H6 H -0.306597 0.835564 0.772934 0.034 Uiso 1 1 calc R . . . .
C7 C -0.26577(15) 0.74822(15) 0.68135(12) 0.0249(5) Uani 1 1 d . . . . .
C8 C -0.22996(15) 0.66766(15) 0.65738(12) 0.0236(5) Uani 1 1 d . . . . .
H8 H -0.221760 0.644885 0.606149 0.028 Uiso 1 1 calc R . . . .
C9 C -0.20520(15) 0.61832(14) 0.70772(12) 0.0230(5) Uani 1 1 d . . . . .
C10 C -0.16602(16) 0.53618(15) 0.68425(12) 0.0239(5) Uani 1 1 d . . . . .
H10 H -0.156785 0.513256 0.633287 0.029 Uiso 1 1 calc R . . . .
C11 C -0.28472(16) 0.80287(16) 0.62722(14) 0.0299(5) Uani 1 1 d . . . . .
H11A H -0.331460 0.763039 0.584035 0.036 Uiso 1 1 calc R . . . .
H11B H -0.310889 0.858184 0.652708 0.036 Uiso 1 1 calc R . . . .
C12 C -0.12681(16) 0.89678(15) 0.64971(12) 0.0262(5) Uani 1 1 d . . . . .
H12 H -0.135505 0.922662 0.700476 0.031 Uiso 1 1 calc R . . . .
C13 C -0.04406(16) 0.92246(14) 0.62802(12) 0.0253(5) Uani 1 1 d . . . . .
H13 H 0.003884 0.965973 0.664129 0.030 Uiso 1 1 calc R . . . .
C14 C -0.02656(15) 0.88636(14) 0.55286(11) 0.0210(5) Uani 1 1 d . . . . .
C15 C -0.10231(15) 0.81887(14) 0.50341(12) 0.0240(5) Uani 1 1 d . . . . .
H15 H -0.095345 0.790652 0.452562 0.029 Uiso 1 1 calc R . . . .
C16 C -0.18359(16) 0.79471(14) 0.52799(12) 0.0244(5) Uani 1 1 d . . . . .
H16 H -0.231760 0.748804 0.493990 0.029 Uiso 1 1 calc R . . . .
C17 C 0.05812(15) 0.91652(13) 0.52849(12) 0.0214(5) Uani 1 1 d . . . . .
C18 C 0.13312(16) 0.98440(15) 0.57858(12) 0.0260(5) Uani 1 1 d . . . . .
H18 H 0.127422 1.008485 0.630246 0.031 Uiso 1 1 calc R . . . .
C19 C 0.21206(16) 1.01476(15) 0.55333(12) 0.0263(5) Uani 1 1 d . . . . .
H19 H 0.260680 1.059207 0.588050 0.032 Uiso 1 1 calc R . . . .
C20 C 0.15431(15) 0.91786(14) 0.43040(12) 0.0230(5) Uani 1 1 d . . . . .
H20 H 0.162786 0.894414 0.379295 0.028 Uiso 1 1 calc R . . . .
C21 C 0.07424(15) 0.88554(14) 0.45220(12) 0.0222(5) Uani 1 1 d . . . . .
H21 H 0.027299 0.840975 0.415843 0.027 Uiso 1 1 calc R . . . .
C22 C 0.31034(16) 1.01547(15) 0.45437(13) 0.0280(5) Uani 1 1 d . . . . .
H22A H 0.341996 1.075990 0.490927 0.034 Uiso 1 1 calc R . . . .
H22B H 0.294859 1.026717 0.405403 0.034 Uiso 1 1 calc R . . . .
C23 C 0.37725(15) 0.94694(14) 0.44567(12) 0.0250(5) Uani 1 1 d . . . . .
C24 C 0.42863(15) 0.93764(14) 0.38799(12) 0.0245(5) Uani 1 1 d . . . . .
H24 H 0.420899 0.973317 0.354145 0.029 Uiso 1 1 calc R . . . .
C25 C 0.49326(15) 0.87583(14) 0.37760(12) 0.0238(5) Uani 1 1 d . . . . .
C26 C 0.54708(15) 0.86639(14) 0.31846(12) 0.0244(5) Uani 1 1 d . . . . .
H26 H 0.541933 0.904104 0.285898 0.029 Uiso 1 1 calc R . . . .
C27 C 0.60668(15) 0.80369(15) 0.30721(12) 0.0249(5) Uani 1 1 d . . . . .
C28 C 0.61523(16) 0.74804(15) 0.35663(12) 0.0267(5) Uani 1 1 d . . . . .
H28 H 0.656818 0.704737 0.349154 0.032 Uiso 1 1 calc R . . . .
C29 C 0.56437(16) 0.75628(15) 0.41452(12) 0.0260(5) Uani 1 1 d . . . . .
H29 H 0.570979 0.718525 0.446874 0.031 Uiso 1 1 calc R . . . .
C30 C 0.50160(15) 0.82045(14) 0.42729(12) 0.0244(5) Uani 1 1 d . . . . .
C31 C 0.44966(16) 0.83298(15) 0.48740(12) 0.0266(5) Uani 1 1 d . . . . .
H31 H 0.456055 0.797679 0.521692 0.032 Uiso 1 1 calc R . . . .
C32 C 0.38984(16) 0.89565(15) 0.49705(12) 0.0263(5) Uani 1 1 d . . . . .
H32 H 0.356501 0.904637 0.538781 0.032 Uiso 1 1 calc R . . . .
C33 C 0.65670(16) 0.78776(15) 0.23924(12) 0.0272(5) Uani 1 1 d . . . . .
H33A H 0.659274 0.842304 0.219661 0.033 Uiso 1 1 calc R . . . .
H33B H 0.721444 0.780299 0.253275 0.033 Uiso 1 1 calc R . . . .
C34 C 0.63069(16) 0.61719(15) 0.17530(12) 0.0248(5) Uani 1 1 d . . . . .
H34 H 0.688773 0.615200 0.201722 0.030 Uiso 1 1 calc R . . . .
C35 C 0.57483(16) 0.53597(15) 0.13308(12) 0.0251(5) Uani 1 1 d . . . . .
H35 H 0.595505 0.478465 0.129690 0.030 Uiso 1 1 calc R . . . .
C36 C 0.48627(15) 0.53405(15) 0.09369(11) 0.0224(5) Uani 1 1 d . . . . .
C37 C 0.46311(16) 0.62409(15) 0.10012(12) 0.0240(5) Uani 1 1 d . . . . .
H37 H 0.405522 0.628173 0.074200 0.029 Uiso 1 1 calc R . . . .
C38 C 0.52138(16) 0.70386(15) 0.14235(12) 0.0252(5) Uani 1 1 d . . . . .
H38 H 0.503634 0.762613 0.145458 0.030 Uiso 1 1 calc R . . . .
C39 C 0.42482(15) 0.44832(15) 0.05252(11) 0.0219(5) Uani 1 1 d . . . . .
C40 C 0.45019(16) 0.35969(15) 0.04641(12) 0.0254(5) Uani 1 1 d . . . . .
H40 H 0.508968 0.357465 0.071614 0.030 Uiso 1 1 calc R . . . .
C41 C 0.39337(15) 0.27839(15) 0.00589(12) 0.0249(5) Uani 1 1 d . . . . .
H41 H 0.413450 0.220707 0.002974 0.030 Uiso 1 1 calc R . . . .
C42 C 0.27884(15) 0.36050(15) -0.02487(11) 0.0220(5) Uani 1 1 d . . . . .
H42 H 0.218576 0.360125 -0.049049 0.026 Uiso 1 1 calc R . . . .
C43 C 0.33378(15) 0.44356(15) 0.01473(11) 0.0227(5) Uani 1 1 d . . . . .
H43 H 0.311243 0.500017 0.017459 0.027 Uiso 1 1 calc R . . . .
C44 C 0.24726(15) 0.18558(15) -0.07204(12) 0.0237(5) Uani 1 1 d . . . . .
H44A H 0.284913 0.144038 -0.102105 0.028 Uiso 1 1 calc R . . . .
H44B H 0.197481 0.195323 -0.107253 0.028 Uiso 1 1 calc R . . . .
C45 C 0.20322(15) 0.13837(14) -0.01977(11) 0.0218(5) Uani 1 1 d . . . . .
C46 C 0.24330(15) 0.06842(14) 0.00233(12) 0.0236(5) Uani 1 1 d . . . . .
H46 H 0.298940 0.051967 -0.015383 0.028 Uiso 1 1 calc R . . . .
C47 C 0.20241(16) 0.02457(14) 0.04891(12) 0.0247(5) Uani 1 1 d . . . . .
H47 H 0.229859 -0.022522 0.062648 0.030 Uiso 1 1 calc R . . . .
C48 C 0.12029(15) 0.04782(14) 0.07700(11) 0.0212(5) Uani 1 1 d . . . . .
C49 C 0.07481(16) 0.00310(14) 0.12421(12) 0.0245(5) Uani 1 1 d . . . . .
H49 H 0.100212 -0.044656 0.138623 0.029 Uiso 1 1 calc R . . . .
C50 C -0.00499(16) 0.02755(15) 0.14933(12) 0.0257(5) Uani 1 1 d . . . . .
H50 H -0.034840 -0.003697 0.180602 0.031 Uiso 1 1 calc R . . . .
C51 C -0.04375(15) 0.09932(15) 0.12910(12) 0.0247(5) Uani 1 1 d . . . . .
C52 C -0.00152(16) 0.14284(15) 0.08357(12) 0.0253(5) Uani 1 1 d . . . . .
H52 H -0.027878 0.190699 0.070127 0.030 Uiso 1 1 calc R . . . .
C53 C 0.08069(15) 0.11885(14) 0.05558(11) 0.0223(5) Uani 1 1 d . . . . .
C54 C 0.12364(15) 0.16206(14) 0.00674(12) 0.0230(5) Uani 1 1 d . . . . .
H54 H 0.096663 0.208722 -0.008104 0.028 Uiso 1 1 calc R . . . .
C55 C -0.13165(16) 0.12648(17) 0.15654(12) 0.0292(5) Uani 1 1 d . . . . .
H55A H -0.149540 0.175031 0.134695 0.035 Uiso 1 1 calc R . . . .
H55B H -0.182662 0.071046 0.138684 0.035 Uiso 1 1 calc R . . . .
C56 C -0.19214(16) 0.13988(16) 0.27608(13) 0.0286(5) Uani 1 1 d . . . . .
H56 H -0.246104 0.096323 0.248149 0.034 Uiso 1 1 calc R . . . .
C57 C -0.18822(16) 0.17728(16) 0.35127(12) 0.0275(5) Uani 1 1 d . . . . .
H57 H -0.239292 0.159292 0.374919 0.033 Uiso 1 1 calc R . . . .
C58 C -0.10862(16) 0.24341(14) 0.39584(12) 0.0241(5) Uani 1 1 d . . . . .
C59 C -0.03601(16) 0.26452(14) 0.35528(12) 0.0242(5) Uani 1 1 d . . . . .
H59 H 0.019350 0.307036 0.381658 0.029 Uiso 1 1 calc R . . . .
C60 C -0.04336(16) 0.22566(15) 0.27975(13) 0.0253(5) Uani 1 1 d . . . . .
H60 H 0.006390 0.242317 0.254324 0.030 Uiso 1 1 calc R . . . .
C61 C -0.10515(16) 0.28568(14) 0.47465(12) 0.0239(5) Uani 1 1 d . . . . .
C62 C -0.18249(16) 0.27015(15) 0.51242(12) 0.0267(5) Uani 1 1 d . . . . .
H62 H -0.238910 0.231472 0.484059 0.032 Uiso 1 1 calc R . . . .
C63 C -0.17868(17) 0.30871(15) 0.58780(13) 0.0271(5) Uani 1 1 d . . . . .
H63 H -0.232102 0.296559 0.610928 0.032 Uiso 1 1 calc R . . . .
C64 C -0.02351(17) 0.38294(15) 0.59700(12) 0.0279(5) Uani 1 1 d . . . . .
H64 H 0.031629 0.422341 0.627012 0.033 Uiso 1 1 calc R . . . .
C65 C -0.02422(16) 0.34669(15) 0.52175(12) 0.0263(5) Uani 1 1 d . . . . .
H65 H 0.029702 0.362057 0.500157 0.032 Uiso 1 1 calc R . . . .
C66 C -0.09742(19) 0.40393(16) 0.71198(12) 0.0315(6) Uani 1 1 d . . . . .
H66A H -0.031787 0.420241 0.736979 0.038 Uiso 1 1 calc R . . . .
H66B H -0.130557 0.355281 0.731020 0.038 Uiso 1 1 calc R . . . .
P1 P 0.66168(4) 0.21631(4) 0.04175(3) 0.03046(16) Uani 1 1 d . . . . .
F1 F 0.66716(10) 0.32435(9) 0.04647(9) 0.0449(4) Uani 1 1 d . . . . .
F2 F 0.65512(11) 0.10858(10) 0.03728(9) 0.0436(4) Uani 1 1 d . . . . .
F3 F 0.56183(10) 0.21397(10) 0.07058(9) 0.0434(4) Uani 1 1 d . . . . .
F4 F 0.71078(11) 0.24633(11) 0.12702(9) 0.0474(4) Uani 1 1 d . . . . .
F5 F 0.76093(12) 0.21825(12) 0.01426(10) 0.0544(4) Uani 1 1 d . . . . .
F6 F 0.61020(13) 0.18755(11) -0.04254(9) 0.0513(4) Uani 1 1 d . . . . .
P2 P 0.26060(5) 0.47455(4) 0.60111(4) 0.04099(18) Uani 1 1 d . . . . .
F7 F 0.31354(14) 0.56133(12) 0.57971(12) 0.0679(6) Uani 1 1 d . . . . .
F8 F 0.20845(11) 0.38544(10) 0.62130(9) 0.0467(4) Uani 1 1 d . . . . .
F9 F 0.19286(14) 0.53653(12) 0.64371(10) 0.0631(5) Uani 1 1 d . . . . .
F10 F 0.33229(13) 0.50054(12) 0.67712(11) 0.0633(5) Uani 1 1 d . . . . .
F11 F 0.32825(12) 0.41022(12) 0.55785(11) 0.0559(5) Uani 1 1 d . . . . .
F12 F 0.18942(11) 0.44656(12) 0.52472(9) 0.0525(4) Uani 1 1 d . . . . .
P3 P 0.95431(4) 0.76771(4) 0.22381(3) 0.02581(15) Uani 1 1 d . . . . .
F13 F 0.91251(12) 0.85679(9) 0.26540(9) 0.0452(4) Uani 1 1 d . . . . .
F14 F 0.99449(12) 0.67799(10) 0.18078(8) 0.0435(4) Uani 1 1 d . . . . .
F15 F 0.85046(9) 0.71264(9) 0.18699(7) 0.0328(3) Uani 1 1 d . . . . .
F16 F 0.94502(11) 0.72757(11) 0.29366(7) 0.0405(4) Uani 1 1 d . . . . .
F17 F 1.05757(11) 0.82185(14) 0.26067(9) 0.0564(5) Uani 1 1 d . . . . .
F18 F 0.96305(10) 0.80657(9) 0.15317(8) 0.0346(3) Uani 1 1 d . . . . .
N3S N -0.13586(18) 0.4779(2) -0.00340(16) 0.0572(7) Uani 1 1 d . . . . .
C5S C -0.09451(19) 0.4200(2) -0.00355(15) 0.0396(6) Uani 1 1 d . . . . .
C6S C -0.0412(2) 0.34597(19) -0.00370(15) 0.0399(6) Uani 1 1 d . . . . .
H6SA H -0.000657 0.362046 0.044699 0.060 Uiso 1 1 calc GR . . . .
H6SB H -0.002864 0.339347 -0.044293 0.060 Uiso 1 1 calc GR . . . .
H6SC H -0.084097 0.286695 -0.011617 0.060 Uiso 1 1 calc GR . . . .
N2S N 0.3487(2) 0.6584(3) 0.28491(16) 0.0692(9) Uani 1 1 d . . . . .
C3S C 0.3862(2) 0.5971(3) 0.28392(18) 0.0616(9) Uani 1 1 d . . . . .
C4S C 0.4329(3) 0.5194(3) 0.2827(2) 0.0766(11) Uani 1 1 d . . . . .
H4SA H 0.422546 0.475997 0.231506 0.115 Uiso 1 1 calc GR . . . .
H4SB H 0.408026 0.486576 0.316885 0.115 Uiso 1 1 calc GR . . . .
H4SC H 0.500047 0.542693 0.298911 0.115 Uiso 1 1 calc GR . . . .
N4S N 0.93510(17) 0.36717(16) 0.18100(14) 0.0474(6) Uani 1 1 d . . . . .
C7S C 0.88223(19) 0.41606(17) 0.18383(14) 0.0364(6) Uani 1 1 d . . . . .
C8S C 0.8153(2) 0.47813(18) 0.18632(16) 0.0432(7) Uani 1 1 d . . . . .
H8SA H 0.803272 0.488261 0.137090 0.065 Uiso 1 1 calc GR . . . .
H8SB H 0.840440 0.538359 0.224629 0.065 Uiso 1 1 calc GR . . . .
H8SC H 0.756843 0.449739 0.198928 0.065 Uiso 1 1 calc GR . . . .
N5S N 0.60590(18) -0.03802(18) 0.15630(14) 0.0499(6) Uani 1 1 d . . . . .
C9S C 0.54304(19) -0.00587(17) 0.14322(14) 0.0353(6) Uani 1 1 d . . . . .
C10S C 0.46320(19) 0.03510(18) 0.12684(16) 0.0410(7) Uani 1 1 d . . . . .
H10A H 0.425056 -0.005337 0.079805 0.061 Uiso 1 1 calc GR . . . .
H10B H 0.484726 0.097196 0.121649 0.061 Uiso 1 1 calc GR . . . .
H10C H 0.425758 0.041159 0.167959 0.061 Uiso 1 1 calc GR . . . .
N1S N 0.27507(18) 0.96546(18) 0.24308(15) 0.0539(7) Uani 1 1 d . . . . .
C1S C 0.26323(19) 0.8870(2) 0.21447(15) 0.0415(7) Uani 1 1 d . . . . .
C2S C 0.2480(3) 0.7858(2) 0.17815(19) 0.0593(9) Uani 1 1 d . . . . .
H2SA H 0.268793 0.773284 0.128709 0.089 Uiso 1 1 calc GR . . . .
H2SB H 0.181357 0.759436 0.171993 0.089 Uiso 1 1 calc GR . . . .
H2SC H 0.283540 0.756681 0.209421 0.089 Uiso 1 1 calc GR . . . .
N6S N 0.4522(4) 0.8655(4) 0.6771(2) 0.1230(18) Uani 1 1 d . . . . .
C11S C 0.4397(3) 0.8023(3) 0.69868(18) 0.0674(10) Uani 1 1 d . . . . .
C12S C 0.4209(5) 0.7273(3) 0.7280(3) 0.117(2) Uani 1 1 d . . . . .
H12A H 0.476850 0.724622 0.760034 0.176 Uiso 1 1 calc GR . . . .
H12B H 0.402796 0.668648 0.686659 0.176 Uiso 1 1 calc GR . . . .
H12C H 0.369824 0.736165 0.757909 0.176 Uiso 1 1 calc GR . . . .
N7S N 0.4790(9) 0.3528(12) 0.4346(12) 0.050(4) Uani 0.341(6) 1 d D U P A -1
C13S C 0.4929(9) 0.4280(8) 0.4717(7) 0.056(3) Uani 0.341(6) 1 d D U P A -1
C14S C 0.5165(14) 0.5195(10) 0.5221(11) 0.123(9) Uani 0.341(6) 1 d D U P A -1
H14A H 0.507129 0.564852 0.494855 0.185 Uiso 0.341(6) 1 calc GR . P A -1
H14B H 0.582119 0.531482 0.544721 0.185 Uiso 0.341(6) 1 calc GR . P A -1
H14C H 0.476770 0.525837 0.561692 0.185 Uiso 0.341(6) 1 calc GR . P A -1
N7T N 0.472(3) 0.373(3) 0.432(3) 0.057(8) Uani 0.159(6) 1 d D U P A -2
C13T C 0.5416(14) 0.3963(10) 0.4770(8) 0.037(4) Uani 0.159(6) 1 d D U P A -2
C14T C 0.6186(15) 0.4299(13) 0.5363(10) 0.059(6) Uani 0.159(6) 1 d D U P A -2
H14D H 0.676801 0.436641 0.515041 0.088 Uiso 0.159(6) 1 calc GR . P A -2
H14E H 0.619880 0.385319 0.565369 0.088 Uiso 0.159(6) 1 calc GR . P A -2
H14F H 0.611971 0.490985 0.569356 0.088 Uiso 0.159(6) 1 calc GR . P A -2

loop_
_atom_site_aniso_label
_atom_site_aniso_U_11
_atom_site_aniso_U_22
_atom_site_aniso_U_33
_atom_site_aniso_U_23
_atom_site_aniso_U_13
_atom_site_aniso_U_12
N1 0.0229(10) 0.0217(9) 0.0288(10) 0.0088(8) 0.0033(8) 0.0060(8)
N2 0.0215(10) 0.0195(8) 0.0275(10) 0.0046(7) 0.0027(8) 0.0036(8)
N3 0.0248(10) 0.0209(9) 0.0238(9) 0.0019(7) 0.0024(8) 0.0035(8)
N4 0.0203(9) 0.0224(9) 0.0221(9) 0.0066(7) 0.0000(7) 0.0024(8)
N5 0.0225(10) 0.0288(9) 0.0221(9) 0.0054(7) 0.0029(8) 0.0054(8)
N6 0.0346(11) 0.0220(9) 0.0239(9) 0.0042(7) 0.0005(8) 0.0106(8)
C1 0.0317(13) 0.0229(11) 0.0230(11) 0.0046(9) 0.0009(9) 0.0044(10)
C2 0.0391(14) 0.0274(11) 0.0205(11) 0.0081(9) -0.0003(10) 0.0041(10)
C3 0.0344(13) 0.0288(12) 0.0180(10) 0.0015(9) 0.0021(9) -0.0004(10)
C4 0.0259(12) 0.0226(10) 0.0206(10) 0.0009(8) 0.0022(9) -0.0010(9)
C5 0.0292(12) 0.0259(11) 0.0243(11) -0.0024(9) 0.0036(10) 0.0020(10)
C6 0.0258(12) 0.0227(11) 0.0340(12) 0.0031(9) 0.0057(10) 0.0060(10)
C7 0.0197(11) 0.0248(11) 0.0286(11) 0.0065(9) 0.0031(9) 0.0022(9)
C8 0.0237(11) 0.0233(10) 0.0220(10) 0.0046(8) 0.0036(9) 0.0034(9)
C9 0.0234(11) 0.0199(10) 0.0223(11) 0.0039(8) 0.0012(9) -0.0002(9)
C10 0.0288(12) 0.0227(10) 0.0174(10) 0.0026(8) 0.0019(9) 0.0044(9)
C11 0.0237(12) 0.0281(11) 0.0404(13) 0.0124(10) 0.0063(10) 0.0082(10)
C12 0.0285(12) 0.0239(11) 0.0256(11) 0.0060(9) 0.0024(9) 0.0066(10)
C13 0.0270(12) 0.0205(10) 0.0250(11) 0.0030(9) -0.0013(9) 0.0053(9)
C14 0.0246(11) 0.0163(9) 0.0227(10) 0.0061(8) 0.0016(9) 0.0064(9)
C15 0.0250(12) 0.0203(10) 0.0242(11) 0.0030(8) -0.0017(9) 0.0069(9)
C16 0.0244(12) 0.0201(10) 0.0272(11) 0.0054(9) -0.0011(9) 0.0063(9)
C17 0.0241(11) 0.0148(9) 0.0235(10) 0.0033(8) -0.0004(9) 0.0054(9)
C18 0.0282(12) 0.0215(10) 0.0224(11) -0.0006(9) -0.0017(9) 0.0044(10)
C19 0.0241(12) 0.0218(10) 0.0275(12) 0.0008(9) -0.0002(9) 0.0022(9)
C20 0.0237(12) 0.0199(10) 0.0233(11) 0.0027(8) 0.0005(9) 0.0067(9)
C21 0.0210(11) 0.0203(10) 0.0230(11) 0.0036(8) -0.0013(9) 0.0052(9)
C22 0.0236(12) 0.0219(11) 0.0377(13) 0.0085(9) 0.0049(10) 0.0023(10)
C23 0.0219(11) 0.0207(10) 0.0286(11) 0.0031(9) 0.0008(9) 0.0026(9)
C24 0.0233(11) 0.0206(10) 0.0263(11) 0.0049(9) -0.0026(9) 0.0021(9)
C25 0.0201(11) 0.0212(10) 0.0246(11) 0.0012(9) -0.0032(9) 0.0016(9)
C26 0.0250(12) 0.0211(10) 0.0220(10) 0.0026(8) -0.0032(9) 0.0007(9)
C27 0.0214(11) 0.0215(10) 0.0241(11) -0.0013(8) -0.0029(9) 0.0001(9)
C28 0.0240(12) 0.0219(10) 0.0277(11) -0.0009(9) -0.0039(9) 0.0052(9)
C29 0.0282(12) 0.0224(10) 0.0237(11) 0.0036(9) -0.0028(9) 0.0044(9)
C30 0.0225(11) 0.0213(10) 0.0229(11) 0.0000(8) -0.0036(9) 0.0017(9)
C31 0.0283(12) 0.0244(11) 0.0240(11) 0.0052(9) -0.0019(9) 0.0027(10)
C32 0.0229(11) 0.0262(11) 0.0260(11) 0.0029(9) 0.0044(9) 0.0017(10)
C33 0.0258(12) 0.0226(11) 0.0266(11) -0.0003(9) 0.0009(9) 0.0011(10)
C34 0.0212(11) 0.0277(11) 0.0236(11) 0.0049(9) 0.0006(9) 0.0064(9)
C35 0.0250(12) 0.0227(11) 0.0271(11) 0.0053(9) 0.0030(9) 0.0071(9)
C36 0.0226(11) 0.0246(11) 0.0191(10) 0.0050(8) 0.0025(9) 0.0055(9)
C37 0.0233(11) 0.0253(11) 0.0220(10) 0.0041(9) 0.0018(9) 0.0071(9)
C38 0.0293(12) 0.0236(11) 0.0228(11) 0.0049(9) 0.0042(9) 0.0092(10)
C39 0.0222(11) 0.0240(11) 0.0201(10) 0.0070(8) 0.0030(9) 0.0047(9)
C40 0.0206(11) 0.0266(11) 0.0290(11) 0.0087(9) -0.0007(9) 0.0065(9)
C41 0.0209(11) 0.0228(11) 0.0320(12) 0.0101(9) 0.0007(9) 0.0061(9)
C42 0.0215(11) 0.0265(11) 0.0189(10) 0.0066(8) 0.0027(8) 0.0084(9)
C43 0.0220(11) 0.0241(11) 0.0224(10) 0.0066(9) 0.0025(9) 0.0072(9)
C44 0.0236(11) 0.0236(11) 0.0203(10) 0.0030(8) -0.0013(9) 0.0033(9)
C45 0.0212(11) 0.0198(10) 0.0191(10) 0.0005(8) -0.0028(8) 0.0013(9)
C46 0.0212(11) 0.0199(10) 0.0264(11) 0.0029(9) 0.0002(9) 0.0039(9)
C47 0.0243(12) 0.0198(10) 0.0284(11) 0.0050(9) -0.0015(9) 0.0071(9)
C48 0.0229(11) 0.0165(9) 0.0209(10) 0.0027(8) -0.0022(9) 0.0024(9)
C49 0.0264(12) 0.0192(10) 0.0257(11) 0.0047(9) -0.0004(9) 0.0043(9)
C50 0.0276(12) 0.0249(11) 0.0221(11) 0.0059(9) 0.0003(9) 0.0018(10)
C51 0.0221(11) 0.0275(11) 0.0201(10) 0.0024(9) -0.0015(9) 0.0037(9)
C52 0.0251(12) 0.0284(11) 0.0222(11) 0.0060(9) -0.0012(9) 0.0102(10)
C53 0.0225(11) 0.0214(10) 0.0192(10) 0.0020(8) -0.0019(8) 0.0037(9)
C54 0.0230(11) 0.0206(10) 0.0235(10) 0.0044(8) -0.0026(9) 0.0060(9)
C55 0.0237(12) 0.0406(13) 0.0212(11) 0.0052(9) -0.0003(9) 0.0093(10)
C56 0.0216(12) 0.0316(12) 0.0287(12) 0.0048(10) 0.0010(9) 0.0031(10)
C57 0.0233(12) 0.0302(12) 0.0269(12) 0.0062(9) 0.0046(9) 0.0022(10)
C58 0.0237(11) 0.0210(10) 0.0276(11) 0.0062(9) 0.0026(9) 0.0071(9)
C59 0.0227(11) 0.0216(10) 0.0267(11) 0.0063(9) 0.0007(9) 0.0031(9)
C60 0.0207(11) 0.0255(11) 0.0308(12) 0.0102(9) 0.0035(9) 0.0042(9)
C61 0.0262(12) 0.0193(10) 0.0251(11) 0.0043(8) 0.0021(9) 0.0069(9)
C62 0.0259(12) 0.0246(11) 0.0263(11) 0.0023(9) 0.0024(9) 0.0055(10)
C63 0.0294(12) 0.0221(11) 0.0294(12) 0.0049(9) 0.0072(10) 0.0075(10)
C64 0.0307(13) 0.0225(11) 0.0275(12) 0.0041(9) -0.0030(10) 0.0074(10)
C65 0.0251(12) 0.0240(11) 0.0285(12) 0.0060(9) 0.0013(9) 0.0064(10)
C66 0.0439(15) 0.0291(12) 0.0224(11) 0.0077(9) 0.0001(10) 0.0129(11)
P1 0.0271(3) 0.0259(3) 0.0368(3) 0.0067(2) -0.0017(3) 0.0095(2)
F1 0.0342(8) 0.0271(7) 0.0693(10) 0.0130(7) -0.0035(7) 0.0038(6)
F2 0.0531(10) 0.0303(7) 0.0507(9) 0.0125(6) 0.0055(7) 0.0186(7)
F3 0.0330(8) 0.0407(8) 0.0645(10) 0.0240(7) 0.0073(7) 0.0153(7)
F4 0.0427(9) 0.0493(9) 0.0431(9) 0.0057(7) -0.0094(7) 0.0131(7)
F5 0.0433(10) 0.0618(10) 0.0706(11) 0.0274(9) 0.0210(8) 0.0253(8)
F6 0.0655(11) 0.0427(8) 0.0396(8) 0.0115(7) -0.0123(8) 0.0057(8)
P2 0.0350(4) 0.0286(3) 0.0512(4) 0.0023(3) -0.0012(3) 0.0045(3)
F7 0.0578(12) 0.0434(9) 0.0977(15) 0.0265(10) -0.0076(10) -0.0033(9)
F8 0.0415(9) 0.0366(8) 0.0566(10) 0.0061(7) 0.0136(7) 0.0022(7)
F9 0.0718(12) 0.0548(10) 0.0559(10) -0.0025(8) 0.0012(9) 0.0340(9)
F10 0.0545(11) 0.0458(9) 0.0742(12) 0.0081(8) -0.0225(9) 0.0022(8)
F11 0.0393(9) 0.0489(9) 0.0843(13) 0.0211(9) 0.0226(9) 0.0122(8)
F12 0.0388(9) 0.0622(10) 0.0476(9) 0.0059(8) 0.0019(7) 0.0050(8)
P3 0.0247(3) 0.0268(3) 0.0217(3) 0.0024(2) -0.0024(2) 0.0047(2)
F13 0.0535(10) 0.0263(7) 0.0493(9) -0.0022(6) 0.0164(7) 0.0080(7)
F14 0.0596(10) 0.0492(9) 0.0321(7) 0.0147(6) 0.0100(7) 0.0352(8)
F15 0.0302(7) 0.0307(7) 0.0317(7) 0.0085(6) -0.0065(6) -0.0029(6)
F16 0.0439(9) 0.0529(9) 0.0242(7) 0.0107(6) 0.0001(6) 0.0129(7)
F17 0.0295(8) 0.0859(12) 0.0366(8) 0.0060(8) -0.0089(7) -0.0093(8)
F18 0.0351(8) 0.0337(7) 0.0369(7) 0.0148(6) 0.0031(6) 0.0057(6)
N3S 0.0410(14) 0.0653(16) 0.0784(19) 0.0346(14) 0.0102(13) 0.0241(14)
C5S 0.0356(14) 0.0488(15) 0.0392(14) 0.0193(12) 0.0052(11) 0.0110(13)
C6S 0.0462(16) 0.0402(14) 0.0367(14) 0.0123(11) 0.0057(12) 0.0170(13)
N2S 0.0463(17) 0.086(2) 0.0522(17) 0.0029(16) -0.0037(13) -0.0184(17)
C3S 0.0399(18) 0.083(3) 0.0429(18) 0.0040(17) 0.0001(14) -0.0145(19)
C4S 0.048(2) 0.090(3) 0.081(3) 0.019(2) 0.0104(19) -0.009(2)
N4S 0.0442(14) 0.0424(13) 0.0542(15) 0.0120(11) 0.0031(11) 0.0111(12)
C7S 0.0371(14) 0.0303(12) 0.0357(13) 0.0056(10) -0.0013(11) -0.0001(12)
C8S 0.0420(16) 0.0352(13) 0.0475(15) 0.0069(12) -0.0033(13) 0.0087(12)
N5S 0.0462(15) 0.0529(14) 0.0578(15) 0.0220(12) 0.0091(12) 0.0201(12)
C9S 0.0359(14) 0.0298(12) 0.0392(14) 0.0097(10) 0.0055(11) 0.0045(11)
C10S 0.0357(14) 0.0328(13) 0.0490(15) 0.0064(11) -0.0050(12) 0.0081(11)
N1S 0.0509(16) 0.0511(16) 0.0537(15) 0.0097(13) -0.0090(12) 0.0138(12)
C1S 0.0349(15) 0.0532(18) 0.0362(14) 0.0129(13) 0.0001(11) 0.0117(13)
C2S 0.065(2) 0.0542(18) 0.0543(19) 0.0065(15) 0.0241(16) 0.0077(17)
N6S 0.165(5) 0.132(4) 0.049(2) 0.031(2) 0.001(2) -0.041(3)
C11S 0.080(3) 0.073(2) 0.0315(16) 0.0066(16) 0.0061(16) -0.021(2)
C12S 0.201(6) 0.049(2) 0.070(3) -0.005(2) 0.018(3) -0.027(3)
N7S 0.022(4) 0.060(6) 0.062(7) 0.014(5) 0.012(4) -0.003(4)
C13S 0.052(7) 0.060(6) 0.052(6) 0.017(5) 0.021(5) -0.008(5)
C14S 0.112(13) 0.089(8) 0.121(12) -0.028(8) 0.083(11) -0.060(9)
N7T 0.080(12) 0.048(17) 0.041(11) 0.011(11) 0.010(8) 0.012(9)
C13T 0.073(10) 0.017(7) 0.028(7) 0.012(6) 0.020(6) 0.010(7)
C14T 0.091(11) 0.037(9) 0.048(8) 0.015(7) 0.001(8) 0.011(8)

loop_
_atom_type_symbol
_atom_type_description
_atom_type_scat_dispersion_real
_atom_type_scat_dispersion_imag
_atom_type_scat_source
C C 0.0181 0.0091 'International Tables Vol C Tables 4.2.6.8 and 6.1.1.4'
H H 0.0000 0.0000 'International Tables Vol C Tables 4.2.6.8 and 6.1.1.4'
F F 0.0727 0.0534 'International Tables Vol C Tables 4.2.6.8 and 6.1.1.4'
N N 0.0311 0.0180 'International Tables Vol C Tables 4.2.6.8 and 6.1.1.4'
P P 0.2955 0.4335 'International Tables Vol C Tables 4.2.6.8 and 6.1.1.4'

loop_
_geom_angle_atom_site_label_1
_geom_angle_atom_site_label_2
_geom_angle_atom_site_label_3
_geom_angle
C12 N1 C11 119.4(2)
C16 N1 C11 121.75(19)
C16 N1 C12 118.5(2)
C19 N2 C20 118.7(2)
C19 N2 C22 120.90(18)
C20 N2 C22 120.36(19)
C34 N3 C33 120.44(18)
C34 N3 C38 118.75(18)
C38 N3 C33 119.48(18)
C41 N4 C42 118.69(18)
C41 N4 C44 118.92(17)
C42 N4 C44 122.27(18)
C56 N5 C55 119.83(19)
C56 N5 C60 119.1(2)
C60 N5 C55 120.9(2)
C63 N6 C66 119.1(2)
C64 N6 C63 119.3(2)
C64 N6 C66 121.6(2)
C2 C1 C66 117.06(19)
C10 C1 C2 119.8(2)
C10 C1 C66 123.1(2)
C3 C2 C1 120.5(2)
C2 C3 C4 121.1(2)
C3 C4 C5 123.3(2)
C3 C4 C9 118.5(2)
C5 C4 C9 118.3(2)
C6 C5 C4 121.1(2)
C5 C6 C7 120.7(2)
C6 C7 C11 120.9(2)
C8 C7 C6 119.7(2)
C8 C7 C11 119.3(2)
C7 C8 C9 120.9(2)
C4 C9 C10 119.02(19)
C8 C9 C4 119.3(2)
C8 C9 C10 121.6(2)
C1 C10 C9 121.0(2)
N1 C11 C7 110.89(18)
C13 C12 N1 121.4(2)
C12 C13 C14 122.1(2)
C13 C14 C15 114.5(2)
C17 C14 C13 122.60(19)
C17 C14 C15 122.8(2)
C16 C15 C14 121.1(2)
C15 C16 N1 122.3(2)
C14 C17 C18 122.2(2)
C14 C17 C21 123.18(19)
C21 C17 C18 114.6(2)
C19 C18 C17 121.1(2)
C18 C19 N2 122.0(2)
C21 C20 N2 121.9(2)
C20 C21 C17 121.73(19)
N2 C22 C23 113.76(19)
C24 C23 C22 118.6(2)
C24 C23 C32 119.7(2)
C32 C23 C22 121.7(2)
C23 C24 C25 121.2(2)
C24 C25 C30 118.6(2)
C26 C25 C24 121.5(2)
C26 C25 C30 119.8(2)
C27 C26 C25 121.0(2)
C26 C27 C28 119.5(2)
C26 C27 C33 120.2(2)
C28 C27 C33 120.12(19)
C29 C28 C27 120.7(2)
C28 C29 C30 121.1(2)
C29 C30 C25 118.0(2)
C31 C30 C25 119.0(2)
C31 C30 C29 123.0(2)
C32 C31 C30 120.6(2)
C31 C32 C23 120.7(2)
N3 C33 C27 108.7(2)
C35 C34 N3 121.4(2)
C34 C35 C36 122.0(2)
C35 C36 C37 114.69(19)
C35 C36 C39 122.24(19)
C37 C36 C39 123.1(2)
C38 C37 C36 121.5(2)
C37 C38 N3 121.6(2)
C36 C39 C43 123.82(19)
C40 C39 C36 121.8(2)
C40 C39 C43 114.37(19)
C41 C40 C39 122.1(2)
C40 C41 N4 121.53(19)
C43 C42 N4 121.7(2)
C42 C43 C39 121.58(19)
N4 C44 C45 112.26(18)
C46 C45 C44 120.6(2)
C54 C45 C44 120.26(19)
C54 C45 C46 119.2(2)
C47 C46 C45 120.5(2)
C46 C47 C48 121.38(19)
C47 C48 C49 123.23(19)
C47 C48 C53 118.1(2)
C49 C48 C53 118.6(2)
C50 C49 C48 121.0(2)
C49 C50 C51 120.5(2)
C50 C51 C55 120.7(2)
C52 C51 C50 119.5(2)
C52 C51 C55 119.8(2)
C51 C52 C53 121.8(2)
C52 C53 C48 118.6(2)
C54 C53 C48 119.3(2)
C54 C53 C52 122.12(19)
C45 C54 C53 121.53(19)
N5 C55 C51 112.49(17)
C57 C56 N5 121.8(2)
C56 C57 C58 121.3(2)
C59 C58 C57 114.8(2)
C59 C58 C61 123.4(2)
C61 C58 C57 121.7(2)
C60 C59 C58 121.8(2)
C59 C60 N5 121.2(2)
C58 C61 C65 123.1(2)
C62 C61 C58 122.2(2)
C62 C61 C65 114.7(2)
C63 C62 C61 122.3(2)
C62 C63 N6 120.8(2)
N6 C64 C65 122.1(2)
C64 C65 C61 120.8(2)
N6 C66 C1 113.80(18)
F1 P1 F3 90.28(9)
F2 P1 F1 179.38(10)
F2 P1 F3 89.10(9)
F4 P1 F1 90.10(9)
F4 P1 F2 89.94(9)
F4 P1 F3 89.21(11)
F5 P1 F1 90.11(10)
F5 P1 F2 90.50(9)
F5 P1 F3 179.20(9)
F5 P1 F4 90.09(11)
F5 P1 F6 91.39(12)
F6 P1 F1 89.24(9)
F6 P1 F2 90.70(9)
F6 P1 F3 89.31(11)
F6 P1 F4 178.38(10)
F7 P2 F8 178.64(11)
F7 P2 F10 90.89(12)
F7 P2 F11 89.42(13)
F7 P2 F12 89.76(12)
F8 P2 F11 89.26(11)
F9 P2 F7 91.42(13)
F9 P2 F8 89.90(12)
F9 P2 F10 90.74(12)
F9 P2 F11 179.12(11)
F9 P2 F12 90.15(11)
F10 P2 F8 89.38(11)
F10 P2 F11 89.50(12)
F12 P2 F8 89.95(11)
F12 P2 F10 178.89(10)
F12 P2 F11 89.60(11)
F13 P3 F14 178.85(9)
F13 P3 F15 89.57(10)
F13 P3 F16 90.38(10)
F13 P3 F17 90.64(11)
F13 P3 F18 90.14(10)
F14 P3 F15 89.46(10)
F14 P3 F16 90.22(10)
F14 P3 F18 89.26(10)
F16 P3 F15 89.29(9)
F16 P3 F18 179.26(9)
F17 P3 F14 90.34(11)
F17 P3 F15 179.59(10)
F17 P3 F16 90.35(10)
F17 P3 F18 90.16(10)
F18 P3 F15 90.20(9)
N3S C5S C6S 179.8(4)
N2S C3S C4S 179.6(4)
N4S C7S C8S 179.2(3)
N5S C9S C10S 179.8(3)
N1S C1S C2S 179.6(3)
N6S C11S C12S 176.6(5)
N7S C13S C14S 174.8(18)
N7T C13T C14T 174(3)

loop_
_geom_bond_atom_site_label_1
_geom_bond_atom_site_label_2
_geom_bond_distance
N1 C11 1.471(3)
N1 C12 1.376(3)
N1 C16 1.363(3)
N2 C19 1.362(3)
N2 C20 1.367(3)
N2 C22 1.462(3)
N3 C33 1.483(3)
N3 C34 1.364(3)
N3 C38 1.372(3)
N4 C41 1.364(3)
N4 C42 1.366(3)
N4 C44 1.484(3)
N5 C55 1.480(3)
N5 C56 1.357(3)
N5 C60 1.368(3)
N6 C63 1.364(3)
N6 C64 1.357(3)
N6 C66 1.468(3)
C1 C2 1.413(3)
C1 C10 1.356(3)
C1 C66 1.510(3)
C2 C3 1.363(3)
C3 C4 1.408(3)
C4 C5 1.418(3)
C4 C9 1.420(3)
C5 C6 1.363(4)
C6 C7 1.406(4)
C7 C8 1.374(3)
C7 C11 1.508(3)
C8 C9 1.409(3)
C9 C10 1.421(3)
C12 C13 1.353(4)
C13 C14 1.423(3)
C14 C15 1.435(3)
C14 C17 1.420(3)
C15 C16 1.355(4)
C17 C18 1.436(3)
C17 C21 1.428(3)
C18 C19 1.358(4)
C20 C21 1.348(3)
C22 C23 1.516(3)
C23 C24 1.363(4)
C23 C32 1.411(3)
C24 C25 1.415(3)
C25 C26 1.409(3)
C25 C30 1.425(3)
C26 C27 1.369(3)
C27 C28 1.424(3)
C27 C33 1.509(4)
C28 C29 1.362(4)
C29 C30 1.421(3)
C30 C31 1.405(4)
C31 C32 1.370(3)
C34 C35 1.353(3)
C35 C36 1.420(3)
C36 C37 1.427(3)
C36 C39 1.428(3)
C37 C38 1.354(3)
C39 C40 1.420(3)
C39 C43 1.429(3)
C40 C41 1.352(3)
C42 C43 1.354(3)
C44 C45 1.505(3)
C45 C46 1.420(3)
C45 C54 1.368(3)
C46 C47 1.368(3)
C47 C48 1.411(3)
C48 C49 1.415(3)
C48 C53 1.426(3)
C49 C50 1.364(3)
C50 C51 1.420(3)
C51 C52 1.357(3)
C51 C55 1.502(3)
C52 C53 1.415(3)
C53 C54 1.410(3)
C56 C57 1.354(3)
C57 C58 1.431(3)
C58 C59 1.416(3)
C58 C61 1.426(3)
C59 C60 1.357(3)
C61 C62 1.418(4)
C61 C65 1.430(3)
C62 C63 1.359(3)
C64 C65 1.359(3)
P1 F1 1.600(2)
P1 F2 1.595(2)
P1 F3 1.607(2)
P1 F4 1.595(2)
P1 F5 1.588(2)
P1 F6 1.591(2)
P2 F7 1.594(2)
P2 F8 1.607(2)
P2 F9 1.584(2)
P2 F10 1.598(2)
P2 F11 1.607(2)
P2 F12 1.596(2)
P3 F13 1.5944(18)
P3 F14 1.5967(18)
P3 F15 1.6053(19)
P3 F16 1.5990(19)
P3 F17 1.595(2)
P3 F18 1.6003(19)
N3S C5S 1.135(4)
C5S C6S 1.456(4)
N2S C3S 1.143(5)
C3S C4S 1.441(6)
N4S C7S 1.142(3)
C7S C8S 1.450(4)
N5S C9S 1.140(3)
C9S C10S 1.448(4)
N1S C1S 1.135(4)
C1S C2S 1.462(4)
N6S C11S 1.136(6)
C11S C12S 1.397(6)
N7S C13S 1.130(15)
C13S C14S 1.408(15)
N7T C13T 1.191(19)
C13T C14T 1.424(17)

loop_
_geom_torsion_atom_site_label_1
_geom_torsion_atom_site_label_2
_geom_torsion_atom_site_label_3
_geom_torsion_atom_site_label_4
_geom_torsion
N1 C12 C13 C14 0.0(3)
N2 C20 C21 C17 -1.3(3)
N2 C22 C23 C24 143.5(2)
N2 C22 C23 C32 -38.9(3)
N3 C34 C35 C36 -1.5(4)
N4 C42 C43 C39 -0.3(3)
N4 C44 C45 C46 -97.3(2)
N4 C44 C45 C54 83.0(2)
N5 C56 C57 C58 0.2(3)
N6 C64 C65 C61 -1.1(3)
C1 C2 C3 C4 0.6(4)
C2 C1 C10 C9 1.4(4)
C2 C1 C66 N6 169.6(2)
C2 C3 C4 C5 -180.0(2)
C2 C3 C4 C9 0.0(4)
C3 C4 C5 C6 179.0(2)
C3 C4 C9 C8 180.0(2)
C3 C4 C9 C10 0.0(3)
C4 C5 C6 C7 0.5(4)
C4 C9 C10 C1 -0.7(3)
C5 C4 C9 C8 0.0(3)
C5 C4 C9 C10 -180.0(2)
C5 C6 C7 C8 1.1(4)
C5 C6 C7 C11 -176.5(2)
C6 C7 C8 C9 -2.1(3)
C6 C7 C11 N1 117.7(2)
C7 C8 C9 C4 1.5(3)
C7 C8 C9 C10 -178.5(2)
C8 C7 C11 N1 -59.8(3)
C8 C9 C10 C1 179.3(2)
C9 C4 C5 C6 -1.0(4)
C10 C1 C2 C3 -1.3(4)
C10 C1 C66 N6 -10.7(4)
C11 N1 C12 C13 175.47(18)
C11 N1 C16 C15 -175.99(18)
C11 C7 C8 C9 175.5(2)
C12 N1 C11 C7 -64.6(2)
C12 N1 C16 C15 -3.3(3)
C12 C13 C14 C15 -2.0(3)
C12 C13 C14 C17 176.56(19)
C13 C14 C15 C16 1.3(3)
C13 C14 C17 C18 1.3(3)
C13 C14 C17 C21 -175.74(18)
C14 C15 C16 N1 1.3(3)
C14 C17 C18 C19 -177.50(19)
C14 C17 C21 C20 177.79(18)
C15 C14 C17 C18 179.72(18)
C15 C14 C17 C21 2.7(3)
C16 N1 C11 C7 108.0(2)
C16 N1 C12 C13 2.6(3)
C17 C14 C15 C16 -177.22(18)
C17 C18 C19 N2 0.7(3)
C18 C17 C21 C20 0.5(3)
C19 N2 C20 C21 1.8(3)
C19 N2 C22 C23 99.3(2)
C20 N2 C19 C18 -1.5(3)
C20 N2 C22 C23 -77.7(2)
C21 C17 C18 C19 -0.2(3)
C22 N2 C19 C18 -178.45(19)
C22 N2 C20 C21 178.79(18)
C22 C23 C24 C25 179.07(19)
C22 C23 C32 C31 179.0(2)
C23 C24 C25 C26 -179.5(2)
C23 C24 C25 C30 2.2(3)
C24 C23 C32 C31 -3.4(3)
C24 C25 C26 C27 -177.41(19)
C24 C25 C30 C29 177.81(19)
C24 C25 C30 C31 -3.7(3)
C25 C26 C27 C28 -0.8(3)
C25 C26 C27 C33 174.05(19)
C25 C30 C31 C32 1.8(3)
C26 C25 C30 C29 -0.5(3)
C26 C25 C30 C31 177.95(19)
C26 C27 C28 C29 0.4(3)
C26 C27 C33 N3 -98.7(2)
C27 C28 C29 C30 -0.1(3)
C28 C27 C33 N3 76.1(3)
C28 C29 C30 C25 0.1(3)
C28 C29 C30 C31 -178.3(2)
C29 C30 C31 C32 -179.8(2)
C30 C25 C26 C27 0.9(3)
C30 C31 C32 C23 1.8(3)
C32 C23 C24 C25 1.3(3)
C33 N3 C34 C35 166.8(2)
C33 N3 C38 C37 -166.2(2)
C33 C27 C28 C29 -174.5(2)
C34 N3 C33 C27 -93.9(2)
C34 N3 C38 C37 0.7(3)
C34 C35 C36 C37 2.2(3)
C34 C35 C36 C39 -176.4(2)
C35 C36 C37 C38 -1.5(3)
C35 C36 C39 C40 -2.2(3)
C35 C36 C39 C43 177.4(2)
C36 C37 C38 N3 0.1(4)
C36 C39 C40 C41 -178.2(2)
C36 C39 C43 C42 178.6(2)
C37 C36 C39 C40 179.3(2)
C37 C36 C39 C43 -1.1(4)
C38 N3 C33 C27 72.8(3)
C38 N3 C34 C35 0.0(3)
C39 C36 C37 C38 177.1(2)
C39 C40 C41 N4 -0.6(4)
C40 C39 C43 C42 -1.7(3)
C41 N4 C42 C43 2.0(3)
C41 N4 C44 C45 75.3(2)
C42 N4 C41 C40 -1.5(3)
C42 N4 C44 C45 -100.7(2)
C43 C39 C40 C41 2.1(3)
C44 N4 C41 C40 -177.7(2)
C44 N4 C42 C43 178.0(2)
C44 C45 C46 C47 -179.00(18)
C44 C45 C54 C53 179.81(18)
C45 C46 C47 C48 -0.7(3)
C46 C45 C54 C53 0.2(3)
C46 C47 C48 C49 178.85(19)
C46 C47 C48 C53 -0.1(3)
C47 C48 C49 C50 -179.38(19)
C47 C48 C53 C52 -179.86(18)
C47 C48 C53 C54 0.9(3)
C48 C49 C50 C51 -0.6(3)
C48 C53 C54 C45 -0.9(3)
C49 C48 C53 C52 1.1(3)
C49 C48 C53 C54 -178.10(18)
C49 C50 C51 C52 0.9(3)
C49 C50 C51 C55 179.94(19)
C50 C51 C52 C53 -0.2(3)
C50 C51 C55 N5 61.6(3)
C51 C52 C53 C48 -0.9(3)
C51 C52 C53 C54 178.36(19)
C52 C51 C55 N5 -119.3(2)
C52 C53 C54 C45 179.84(19)
C53 C48 C49 C50 -0.4(3)
C54 C45 C46 C47 0.7(3)
C55 N5 C56 C57 -174.9(2)
C55 N5 C60 C59 175.26(19)
C55 C51 C52 C53 -179.21(19)
C56 N5 C55 C51 -140.9(2)
C56 N5 C60 C59 0.4(3)
C56 C57 C58 C59 -0.7(3)
C56 C57 C58 C61 177.8(2)
C57 C58 C59 C60 1.2(3)
C57 C58 C61 C62 -4.7(3)
C57 C58 C61 C65 175.3(2)
C58 C59 C60 N5 -1.1(3)
C58 C61 C62 C63 178.52(19)
C58 C61 C65 C64 -177.96(19)
C59 C58 C61 C62 173.70(19)
C59 C58 C61 C65 -6.3(3)
C60 N5 C55 C51 44.3(3)
C60 N5 C56 C57 0.0(3)
C61 C58 C59 C60 -177.33(19)
C61 C62 C63 N6 0.0(3)
C62 C61 C65 C64 2.1(3)
C63 N6 C64 C65 -0.5(3)
C63 N6 C66 C1 -80.8(3)
C64 N6 C63 C62 1.1(3)
C64 N6 C66 C1 98.9(3)
C65 C61 C62 C63 -1.5(3)
C66 N6 C63 C62 -179.22(19)
C66 N6 C64 C65 179.82(19)
C66 C1 C2 C3 178.4(2)
C66 C1 C10 C9 -178.3(2)
